data_4081460
loop_
_publ_author_name
'Waters, Jordan B.'
'Turbervill, Robert S. P.'
'Goicoechea, Jose M.'

_publ_contact_author
;
 Dr. J. M. Goicoechea           
 Chemistry Research Laboratory
 University of Oxford
 Mansfield Road
 Oxford
 OX1 3TA
 UK
;
_publ_section_title
;
 Group 12 Metal Complexes of N-Heterocyclic Ditopic Carbanionic Carbenes
;
_journal_issue 18
_journal_name_full Organometallics
_journal_page_first 5190
_journal_paper_doi 10.1021/om400728u
_journal_volume 32
_journal_year 2013
_chemical_formula_moiety 'C75 H111 Al2 N4 Zn, C18 H36 K N2 O6'
_chemical_formula_sum 'C93 H147 Al2 K N6 O6 Zn'
_chemical_formula_weight 1603.60
_chemical_name_systematic
;
 [K(2,2,2-crypt)][Zn(mes)(THF)(Et3Al:IPr-H)2]
;
_space_group_IT_number 33
_symmetry_cell_setting orthorhombic
_symmetry_space_group_name_Hall 'P 2c -2n'
_symmetry_space_group_name_H-M 'P n a 21'
_atom_sites_solution_hydrogens geom
_atom_sites_solution_primary direct
_atom_sites_solution_secondary difmap
_audit_creation_method SHELXL-97
_cell_angle_alpha 90.00
_cell_angle_beta 90.00
_cell_angle_gamma 90.00
_cell_formula_units_Z 4
_cell_length_a 23.0241(15)
_cell_length_b 37.2937(13)
_cell_length_c 11.0391(6)
_cell_measurement_reflns_used 8326
_cell_measurement_temperature 150(2)
_cell_measurement_theta_max 78.2026
_cell_measurement_theta_min 3.5525
_cell_volume 9478.8(9)
_computing_cell_refinement
;
CrysAlisPro, Agilent Technologies,
Version 1.171.35.15 (release 03-08-2011 CrysAlis171 .NET)
(compiled Aug  3 2011,13:03:54)
;
_computing_data_collection
;
CrysAlisPro, Agilent Technologies,
Version 1.171.35.15 (release 03-08-2011 CrysAlis171 .NET)
(compiled Aug  3 2011,13:03:54)
;
_computing_data_reduction
;
CrysAlisPro, Agilent Technologies,
Version 1.171.35.15 (release 03-08-2011 CrysAlis171 .NET)
(compiled Aug  3 2011,13:03:54)
;
_computing_molecular_graphics 'WinGX (Farrugia, 2005)'
_computing_publication_material 'XCIF (Sheldrick, 2001)'
_computing_structure_refinement 'SHELXL-97 (Sheldrick, 1997)'
_computing_structure_solution 'SHELXS-97 (Sheldrick, 1990)'
_diffrn_ambient_temperature 150(2)
_diffrn_detector_area_resol_mean 10.4102
_diffrn_measured_fraction_theta_full 0.998
_diffrn_measured_fraction_theta_max 0.998
_diffrn_measurement_device_type 'SuperNova, Dual, Cu at zero, Atlas'
_diffrn_measurement_method 'omega scans'
_diffrn_radiation_monochromator mirror
_diffrn_radiation_source 'SuperNova (Cu) X-ray Source'
_diffrn_radiation_type CuK\a
_diffrn_radiation_wavelength 1.54178
_diffrn_reflns_av_R_equivalents 0.0411
_diffrn_reflns_av_sigmaI/netI 0.0482
_diffrn_reflns_limit_h_max 27
_diffrn_reflns_limit_h_min -20
_diffrn_reflns_limit_k_max 27
_diffrn_reflns_limit_k_min -44
_diffrn_reflns_limit_l_max 13
_diffrn_reflns_limit_l_min -13
_diffrn_reflns_number 27718
_diffrn_reflns_theta_full 66.49
_diffrn_reflns_theta_max 66.49
_diffrn_reflns_theta_min 3.84
_exptl_absorpt_coefficient_mu 1.327
_exptl_absorpt_correction_T_max 0.9366
_exptl_absorpt_correction_T_min 0.6761
_exptl_absorpt_correction_type multi-scan
_exptl_absorpt_process_details
;
CrysAlisPro, Agilent Technologies,
Version 1.171.35.15 (release 03-08-2011 CrysAlis171 .NET)
(compiled Aug  3 2011,13:03:54)
Empirical absorption correction using spherical harmonics,
 implemented in SCALE3 ABSPACK scaling algorithm.
;
_exptl_crystal_colour colourless
_exptl_crystal_density_diffrn 1.124
_exptl_crystal_density_meas ?
_exptl_crystal_density_method 'not measured'
_exptl_crystal_description needle
_exptl_crystal_F_000 3480
_exptl_crystal_size_max 0.32
_exptl_crystal_size_mid 0.08
_exptl_crystal_size_min 0.05
_refine_diff_density_max 0.399
_refine_diff_density_min -0.866
_refine_diff_density_rms 0.059
_refine_ls_abs_structure_details 'Flack H D (1983), Acta Cryst. A39, 876-881'
_refine_ls_abs_structure_Flack -0.020(19)
_refine_ls_extinction_method none
_refine_ls_goodness_of_fit_ref 1.043
_refine_ls_hydrogen_treatment constr
_refine_ls_matrix_type full
_refine_ls_number_parameters 995
_refine_ls_number_reflns 12902
_refine_ls_number_restraints 1
_refine_ls_restrained_S_all 1.043
_refine_ls_R_factor_all 0.0749
_refine_ls_R_factor_gt 0.0594
_refine_ls_shift/su_max 0.002
_refine_ls_shift/su_mean 0.000
_refine_ls_structure_factor_coef Fsqd
_refine_ls_weighting_details 'calc w=1/[\s^2^(Fo^2^)+(0.0663P)^2^+17.3550P] where P=(Fo^2^+2Fc^2^)/3'
_refine_ls_weighting_scheme calc
_refine_ls_wR_factor_gt 0.1574
_refine_ls_wR_factor_ref 0.1690
_reflns_number_gt 10961
_reflns_number_total 12902
_reflns_threshold_expression >2\s(I)
_cod_data_source_file om400728u_si_002.cif
_cod_data_source_block 7
_cod_depositor_comments
;
The following automatic conversions were performed:

'_exptl_crystal_density_meas' value 'not measured' was changed to '?'
- the value is perceived as not measured.

Automatic conversion script
Id: cif_fix_values 3008 2015-01-20 13:52:24Z robertas 
;
_cod_original_sg_symbol_H-M 'P n a 2(1)'
_cod_database_code 4081460

loop_
_symmetry_equiv_pos_as_xyz
'x, y, z'
'-x, -y, z+1/2'
'x+1/2, -y+1/2, z'
'-x+1/2, y+1/2, z+1/2'

loop_
_atom_site_label
_atom_site_type_symbol
_atom_site_fract_x
_atom_site_fract_y
_atom_site_fract_z
_atom_site_U_iso_or_equiv
_atom_site_adp_type
_atom_site_occupancy
_atom_site_symmetry_multiplicity
_atom_site_calc_flag
_atom_site_refinement_flags
_atom_site_disorder_assembly
_atom_site_disorder_group
Zn1 Zn 0.66089(3) 0.842376(15) 0.57288(7) 0.03350(16) Uani 1 1 d . . .
Al1 Al 0.42559(8) 0.82685(4) 0.2752(2) 0.0514(5) Uani 1 1 d . . .
Al2 Al 0.84610(8) 0.96559(4) 0.5022(2) 0.0491(5) Uani 1 1 d . . .
N1 N 0.52091(18) 0.88001(10) 0.3686(4) 0.0323(10) Uani 1 1 d . . .
N2 N 0.54207(18) 0.82703(10) 0.4258(4) 0.0300(9) Uani 1 1 d . . .
N3 N 0.75799(17) 0.90099(10) 0.5384(4) 0.0322(10) Uani 1 1 d . . .
N4 N 0.72067(18) 0.95044(10) 0.5952(4) 0.0356(10) Uani 1 1 d . . .
C1 C 0.4998(2) 0.84560(12) 0.3656(5) 0.0322(11) Uani 1 1 d . A .
C2 C 0.5736(2) 0.88128(12) 0.4284(5) 0.0313(11) Uani 1 1 d . A .
H2 H 0.5957 0.9025 0.4406 0.038 Uiso 1 1 calc R . .
C3 C 0.5895(2) 0.84813(12) 0.4674(5) 0.0312(11) Uani 1 1 d . A .
C4 C 0.4915(2) 0.91308(12) 0.3312(5) 0.0325(12) Uani 1 1 d . A .
C5 C 0.5078(3) 0.92823(14) 0.2204(6) 0.0421(13) Uani 1 1 d . . .
C6 C 0.4848(3) 0.96217(15) 0.1942(6) 0.0492(16) Uani 1 1 d . A .
H6 H 0.4937 0.9733 0.1191 0.059 Uiso 1 1 calc R . .
C7 C 0.4497(3) 0.97955(15) 0.2751(7) 0.0522(17) Uani 1 1 d . . .
H7 H 0.4353 1.0028 0.2561 0.063 Uiso 1 1 calc R A .
C8 C 0.4348(3) 0.96377(15) 0.3842(7) 0.0521(16) Uani 1 1 d . A .
H8 H 0.4100 0.9763 0.4387 0.062 Uiso 1 1 calc R . .
C9 C 0.4553(2) 0.92988(13) 0.4156(6) 0.0396(13) Uani 1 1 d . . .
C10 C 0.5501(3) 0.91071(16) 0.1336(6) 0.0552(17) Uani 1 1 d . A .
H10 H 0.5512 0.8845 0.1525 0.066 Uiso 1 1 calc R . .
C11 C 0.5318(4) 0.9149(2) 0.0007(7) 0.077(2) Uani 1 1 d . . .
H11A H 0.5598 0.9027 -0.0515 0.092 Uiso 0.50 1 d PR A .
H11B H 0.4939 0.9040 -0.0106 0.092 Uiso 0.50 1 d PR . .
H11C H 0.5301 0.9405 -0.0210 0.092 Uiso 0.50 1 d PR . .
H11D H 0.4960 0.9288 -0.0039 0.092 Uiso 0.50 1 d PR . .
H11E H 0.5620 0.9275 -0.0448 0.092 Uiso 0.50 1 d PR . .
H11F H 0.5257 0.8910 -0.0344 0.092 Uiso 0.50 1 d PR . .
C12 C 0.6110(3) 0.9258(2) 0.1529(8) 0.068(2) Uani 1 1 d . . .
H12A H 0.6376 0.9139 0.0968 0.081 Uiso 0.50 1 d PR A .
H12B H 0.6116 0.9518 0.1384 0.081 Uiso 0.50 1 d PR . .
H12C H 0.6227 0.9209 0.2368 0.081 Uiso 0.50 1 d PR . .
H12D H 0.6103 0.9438 0.2179 0.081 Uiso 0.50 1 d PR . .
H12E H 0.6364 0.9059 0.1763 0.081 Uiso 0.50 1 d PR . .
H12F H 0.6253 0.9369 0.0779 0.081 Uiso 0.50 1 d PR . .
C13 C 0.4416(3) 0.91357(15) 0.5363(6) 0.0466(15) Uani 1 1 d . A .
H13 H 0.4482 0.8871 0.5299 0.056 Uiso 1 1 calc R . .
C14 C 0.3776(3) 0.91951(19) 0.5737(9) 0.069(2) Uani 1 1 d . . .
H14A H 0.3702 0.9088 0.6537 0.083 Uiso 0.50 1 d PR A .
H14B H 0.3699 0.9455 0.5770 0.083 Uiso 0.50 1 d PR . .
H14C H 0.3524 0.9083 0.5132 0.083 Uiso 0.50 1 d PR . .
H14D H 0.3582 0.9329 0.5089 0.083 Uiso 0.50 1 d PR . .
H14E H 0.3585 0.8963 0.5856 0.083 Uiso 0.50 1 d PR . .
H14F H 0.3759 0.9334 0.6494 0.083 Uiso 0.50 1 d PR . .
C15 C 0.4817(3) 0.92792(19) 0.6355(7) 0.0619(18) Uani 1 1 d . . .
H15A H 0.4712 0.9172 0.7138 0.074 Uiso 0.50 1 d PR A .
H15B H 0.5214 0.9214 0.6156 0.074 Uiso 0.50 1 d PR . .
H15C H 0.4783 0.9542 0.6404 0.074 Uiso 0.50 1 d PR . .
H15D H 0.5094 0.9447 0.5994 0.074 Uiso 0.50 1 d PR . .
H15E H 0.4592 0.9405 0.6976 0.074 Uiso 0.50 1 d PR . .
H15F H 0.5023 0.9077 0.6728 0.074 Uiso 0.50 1 d PR . .
C16 C 0.5363(2) 0.78877(12) 0.4506(5) 0.0320(11) Uani 1 1 d . A .
C17 C 0.5689(2) 0.76434(13) 0.3814(6) 0.0350(12) Uani 1 1 d . . .
C18 C 0.5623(3) 0.72815(14) 0.4077(7) 0.0490(15) Uani 1 1 d . A .
H18 H 0.5850 0.7110 0.3650 0.059 Uiso 1 1 calc R . .
C19 C 0.5236(3) 0.71665(14) 0.4943(6) 0.0459(15) Uani 1 1 d . . .
H19 H 0.5188 0.6917 0.5085 0.055 Uiso 1 1 calc R A .
C20 C 0.4918(2) 0.74098(13) 0.5605(6) 0.0437(14) Uani 1 1 d . A .
H20 H 0.4654 0.7326 0.6202 0.052 Uiso 1 1 calc R . .
C21 C 0.4978(2) 0.77794(13) 0.5415(5) 0.0389(13) Uani 1 1 d . . .
C22 C 0.6093(3) 0.77683(15) 0.2819(6) 0.0449(14) Uani 1 1 d . A .
H22 H 0.6305 0.7984 0.3124 0.054 Uiso 1 1 calc R . .
C23 C 0.5755(3) 0.7880(2) 0.1687(7) 0.0633(19) Uani 1 1 d . . .
H23A H 0.6029 0.7956 0.1062 0.076 Uiso 0.50 1 d PR A .
H23B H 0.5542 0.7669 0.1398 0.076 Uiso 0.50 1 d PR . .
H23C H 0.5486 0.8076 0.1855 0.076 Uiso 0.50 1 d PR . .
H23D H 0.5342 0.7845 0.1815 0.076 Uiso 0.50 1 d PR . .
H23E H 0.5830 0.8132 0.1479 0.076 Uiso 0.50 1 d PR . .
H23F H 0.5886 0.7724 0.1022 0.076 Uiso 0.50 1 d PR . .
C24 C 0.6550(3) 0.74890(18) 0.2438(7) 0.0609(18) Uani 1 1 d . . .
H24A H 0.6797 0.7584 0.1791 0.073 Uiso 0.50 1 d PR A .
H24B H 0.6784 0.7437 0.3158 0.073 Uiso 0.50 1 d PR . .
H24C H 0.6364 0.7267 0.2159 0.073 Uiso 0.50 1 d PR . .
H24D H 0.6500 0.7275 0.2947 0.073 Uiso 0.50 1 d PR . .
H24E H 0.6513 0.7422 0.1580 0.073 Uiso 0.50 1 d PR . .
H24F H 0.6932 0.7591 0.2580 0.073 Uiso 0.50 1 d PR . .
C25 C 0.4641(3) 0.80458(15) 0.6157(6) 0.0446(14) Uani 1 1 d . A .
H25 H 0.4519 0.8243 0.5600 0.053 Uiso 1 1 calc R . .
C26 C 0.4085(3) 0.7888(2) 0.6727(8) 0.0645(19) Uani 1 1 d . . .
H26A H 0.3890 0.8080 0.7180 0.077 Uiso 0.50 1 d PR A .
H26B H 0.3830 0.7798 0.6087 0.077 Uiso 0.50 1 d PR . .
H26C H 0.4184 0.7691 0.7281 0.077 Uiso 0.50 1 d PR . .
H26D H 0.4046 0.7633 0.6519 0.077 Uiso 0.50 1 d PR . .
H26E H 0.4106 0.7915 0.7612 0.077 Uiso 0.50 1 d PR . .
H26F H 0.3752 0.8021 0.6418 0.077 Uiso 0.50 1 d PR . .
C27 C 0.5019(3) 0.82131(17) 0.7141(7) 0.0600(19) Uani 1 1 d . . .
H27A H 0.4794 0.8390 0.7600 0.072 Uiso 0.50 1 d PR A .
H27B H 0.5156 0.8025 0.7694 0.072 Uiso 0.50 1 d PR . .
H27C H 0.5348 0.8333 0.6762 0.072 Uiso 0.50 1 d PR . .
H27D H 0.5405 0.8109 0.7104 0.072 Uiso 0.50 1 d PR . .
H27E H 0.5043 0.8474 0.7010 0.072 Uiso 0.50 1 d PR . .
H27F H 0.4851 0.8166 0.7942 0.072 Uiso 0.50 1 d PR . .
C28 C 0.7711(2) 0.93653(12) 0.5513(5) 0.0344(12) Uani 1 1 d . . .
C29 C 0.7003(2) 0.89165(12) 0.5705(6) 0.0341(11) Uani 1 1 d . . .
C30 C 0.6781(2) 0.92375(13) 0.6057(5) 0.0382(13) Uani 1 1 d . . .
H30 H 0.6395 0.9275 0.6334 0.046 Uiso 1 1 calc R . .
C31 C 0.7999(2) 0.87411(13) 0.5019(6) 0.0370(12) Uani 1 1 d . . .
C32 C 0.8028(2) 0.86391(14) 0.3802(6) 0.0388(13) Uani 1 1 d . . .
C33 C 0.8438(3) 0.83754(16) 0.3492(7) 0.0494(16) Uani 1 1 d . . .
H33 H 0.8476 0.8306 0.2668 0.059 Uiso 1 1 calc R . .
C34 C 0.8784(3) 0.82158(16) 0.4349(7) 0.0542(17) Uani 1 1 d . . .
H34 H 0.9054 0.8036 0.4117 0.065 Uiso 1 1 calc R . .
C35 C 0.8738(2) 0.83177(14) 0.5551(7) 0.0506(17) Uani 1 1 d . . .
H35 H 0.8985 0.8209 0.6134 0.061 Uiso 1 1 calc R . .
C36 C 0.8337(3) 0.85781(13) 0.5935(6) 0.0446(15) Uani 1 1 d . . .
C37 C 0.7640(3) 0.87957(15) 0.2837(6) 0.0436(14) Uani 1 1 d . . .
H37 H 0.7431 0.9006 0.3193 0.052 Uiso 1 1 calc R . .
C38 C 0.7187(3) 0.85173(19) 0.2461(7) 0.0582(18) Uani 1 1 d . . .
H38A H 0.6933 0.8615 0.1832 0.070 Uiso 0.50 1 d PR . .
H38B H 0.7388 0.8305 0.2144 0.070 Uiso 0.50 1 d PR . .
H38C H 0.6959 0.8449 0.3173 0.070 Uiso 0.50 1 d PR . .
H38D H 0.7254 0.8298 0.2934 0.070 Uiso 0.50 1 d PR . .
H38E H 0.6799 0.8607 0.2622 0.070 Uiso 0.50 1 d PR . .
H38F H 0.7227 0.8464 0.1593 0.070 Uiso 0.50 1 d PR . .
C39 C 0.7976(3) 0.8926(2) 0.1720(7) 0.067(2) Uani 1 1 d . . .
H39A H 0.7702 0.9021 0.1125 0.080 Uiso 0.50 1 d PR . .
H39B H 0.8248 0.9115 0.1950 0.080 Uiso 0.50 1 d PR . .
H39C H 0.8186 0.8723 0.1362 0.080 Uiso 0.50 1 d PR . .
H39D H 0.8389 0.8885 0.1833 0.080 Uiso 0.50 1 d PR . .
H39E H 0.7843 0.8791 0.1009 0.080 Uiso 0.50 1 d PR . .
H39F H 0.7905 0.9183 0.1596 0.080 Uiso 0.50 1 d PR . .
C40 C 0.8266(3) 0.86767(15) 0.7268(7) 0.0514(16) Uani 1 1 d . . .
H40 H 0.7866 0.8774 0.7390 0.062 Uiso 1 1 calc R . .
C41 C 0.8348(4) 0.8356(2) 0.8118(8) 0.068(2) Uani 1 1 d . . .
H41A H 0.8293 0.8439 0.8955 0.081 Uiso 0.50 1 d PR . .
H41B H 0.8060 0.8171 0.7928 0.081 Uiso 0.50 1 d PR . .
H41C H 0.8733 0.8254 0.8029 0.081 Uiso 0.50 1 d PR . .
H41D H 0.8431 0.8137 0.7653 0.081 Uiso 0.50 1 d PR . .
H41E H 0.8664 0.8405 0.8681 0.081 Uiso 0.50 1 d PR . .
H41F H 0.7991 0.8322 0.8579 0.081 Uiso 0.50 1 d PR . .
C42 C 0.8708(4) 0.8966(2) 0.7653(8) 0.079(3) Uani 1 1 d . . .
H42A H 0.8655 0.9024 0.8515 0.095 Uiso 0.50 1 d PR . .
H42B H 0.9100 0.8878 0.7520 0.095 Uiso 0.50 1 d PR . .
H42C H 0.8643 0.9183 0.7163 0.095 Uiso 0.50 1 d PR . .
H42D H 0.8944 0.9033 0.6951 0.095 Uiso 0.50 1 d PR . .
H42E H 0.8499 0.9178 0.7945 0.095 Uiso 0.50 1 d PR . .
H42F H 0.8956 0.8874 0.8302 0.095 Uiso 0.50 1 d PR . .
C43 C 0.7102(2) 0.98736(13) 0.6296(6) 0.0380(12) Uani 1 1 d . . .
C44 C 0.6805(2) 1.00957(13) 0.5485(6) 0.0410(14) Uani 1 1 d . . .
C45 C 0.6688(3) 1.04460(14) 0.5874(8) 0.0527(17) Uani 1 1 d . . .
H45 H 0.6492 1.0606 0.5344 0.063 Uiso 1 1 calc R . .
C46 C 0.6850(3) 1.05628(17) 0.6993(8) 0.065(2) Uani 1 1 d . . .
H46 H 0.6764 1.0802 0.7227 0.078 Uiso 1 1 calc R . .
C47 C 0.7135(3) 1.03394(18) 0.7791(7) 0.0580(18) Uani 1 1 d . . .
H47 H 0.7242 1.0426 0.8569 0.070 Uiso 1 1 calc R . .
C48 C 0.7269(3) 0.99834(17) 0.7459(6) 0.0524(16) Uani 1 1 d . . .
C49 C 0.6571(3) 0.99622(14) 0.4298(6) 0.0453(14) Uani 1 1 d . . .
H49 H 0.6781 0.9736 0.4089 0.054 Uiso 1 1 calc R . .
C50 C 0.5929(3) 0.98747(17) 0.4414(7) 0.0556(17) Uani 1 1 d . . .
H50A H 0.5792 0.9783 0.3630 0.067 Uiso 0.50 1 d PR . .
H50B H 0.5876 0.9690 0.5039 0.067 Uiso 0.50 1 d PR . .
H50C H 0.5710 1.0090 0.4635 0.067 Uiso 0.50 1 d PR . .
H50D H 0.5793 0.9926 0.5239 0.067 Uiso 0.50 1 d PR . .
H50E H 0.5709 1.0019 0.3831 0.067 Uiso 0.50 1 d PR . .
H50F H 0.5875 0.9618 0.4234 0.067 Uiso 0.50 1 d PR . .
C51 C 0.6656(4) 1.0228(2) 0.3252(8) 0.070(2) Uani 1 1 d . . .
H51A H 0.6504 1.0122 0.2501 0.083 Uiso 0.50 1 d PR . .
H51B H 0.6452 1.0453 0.3427 0.083 Uiso 0.50 1 d PR . .
H51C H 0.7066 1.0277 0.3153 0.083 Uiso 0.50 1 d PR . .
H51D H 0.6844 1.0446 0.3554 0.083 Uiso 0.50 1 d PR . .
H51E H 0.6897 1.0115 0.2627 0.083 Uiso 0.50 1 d PR . .
H51F H 0.6282 1.0290 0.2901 0.083 Uiso 0.50 1 d PR . .
C52 C 0.7530(4) 0.9727(2) 0.8354(7) 0.0656(19) Uani 1 1 d . . .
H52 H 0.7757 0.9544 0.7894 0.079 Uiso 1 1 calc R . .
C53 C 0.7040(4) 0.9533(3) 0.9042(9) 0.091(3) Uani 1 1 d . . .
H53A H 0.7219 0.9366 0.9619 0.109 Uiso 0.50 1 d PR . .
H53B H 0.6812 0.9711 0.9487 0.109 Uiso 0.50 1 d PR . .
H53C H 0.6790 0.9398 0.8489 0.109 Uiso 0.50 1 d PR . .
H53D H 0.6662 0.9617 0.8778 0.109 Uiso 0.50 1 d PR . .
H53E H 0.7069 0.9272 0.8910 0.109 Uiso 0.50 1 d PR . .
H53F H 0.7091 0.9585 0.9908 0.109 Uiso 0.50 1 d PR . .
C54 C 0.7947(5) 0.9909(3) 0.9284(9) 0.104(3) Uani 1 1 d . . .
H54A H 0.8112 0.9730 0.9839 0.125 Uiso 0.50 1 d PR . .
H54B H 0.8257 1.0032 0.8848 0.125 Uiso 0.50 1 d PR . .
H54C H 0.7724 1.0085 0.9749 0.125 Uiso 0.50 1 d PR . .
H54D H 0.7950 1.0168 0.9118 0.125 Uiso 0.50 1 d PR . .
H54E H 0.7805 0.9866 1.0110 0.125 Uiso 0.50 1 d PR . .
H54F H 0.8338 0.9813 0.9208 0.125 Uiso 0.50 1 d PR . .
C55 C 0.6909(2) 0.80551(13) 0.6880(5) 0.0369(12) Uani 1 1 d . . .
C56 C 0.7261(3) 0.77697(14) 0.6488(6) 0.0450(15) Uani 1 1 d . . .
C57 C 0.7511(3) 0.75317(15) 0.7327(7) 0.0496(16) Uani 1 1 d . . .
H57 H 0.7751 0.7343 0.7043 0.060 Uiso 1 1 calc R . .
C58 C 0.7414(3) 0.75665(17) 0.8557(7) 0.0555(18) Uani 1 1 d . . .
C59 C 0.7083(3) 0.78524(17) 0.8955(7) 0.0529(16) Uani 1 1 d . . .
H59 H 0.7023 0.7886 0.9798 0.063 Uiso 1 1 calc R . .
C60 C 0.6834(3) 0.80936(15) 0.8127(6) 0.0432(14) Uani 1 1 d . . .
C61 C 0.7385(3) 0.77154(17) 0.5168(7) 0.0546(17) Uani 1 1 d . . .
H61A H 0.7181 0.7901 0.4701 0.066 Uiso 0.50 1 d PR . .
H61B H 0.7799 0.7738 0.5029 0.066 Uiso 0.50 1 d PR . .
H61C H 0.7255 0.7476 0.4907 0.066 Uiso 0.50 1 d PR . .
H61D H 0.7642 0.7509 0.5057 0.066 Uiso 0.50 1 d PR . .
H61E H 0.7025 0.7672 0.4729 0.066 Uiso 0.50 1 d PR . .
H61F H 0.7568 0.7934 0.4851 0.066 Uiso 0.50 1 d PR . .
C62 C 0.7685(4) 0.7300(2) 0.9440(9) 0.082(3) Uani 1 1 d . . .
H62A H 0.7565 0.7365 1.0264 0.098 Uiso 0.50 1 d PR . .
H62B H 0.7550 0.7056 0.9251 0.098 Uiso 0.50 1 d PR . .
H62C H 0.8105 0.7307 0.9387 0.098 Uiso 0.50 1 d PR . .
H62D H 0.7915 0.7120 0.9004 0.098 Uiso 0.50 1 d PR . .
H62E H 0.7930 0.7429 1.0017 0.098 Uiso 0.50 1 d PR . .
H62F H 0.7375 0.7179 0.9881 0.098 Uiso 0.50 1 d PR . .
C63 C 0.6486(3) 0.84101(17) 0.8637(7) 0.0603(18) Uani 1 1 d . . .
H63A H 0.6342 0.8556 0.7961 0.072 Uiso 0.50 1 d PR . .
H63B H 0.6162 0.8314 0.9101 0.072 Uiso 0.50 1 d PR . .
H63C H 0.6725 0.8560 0.9168 0.072 Uiso 0.50 1 d PR . .
H63D H 0.6477 0.8397 0.9526 0.072 Uiso 0.50 1 d PR . .
H63E H 0.6657 0.8640 0.8385 0.072 Uiso 0.50 1 d PR . .
H63F H 0.6094 0.8393 0.8319 0.072 Uiso 0.50 1 d PR . .
C64 C 0.4177(3) 0.77370(15) 0.2865(7) 0.0557(18) Uani 1 1 d . A .
H64A H 0.4546 0.7623 0.2616 0.067 Uiso 1 1 calc R . .
H64B H 0.4099 0.7669 0.3716 0.067 Uiso 1 1 calc R . .
C65 C 0.3686(3) 0.76005(17) 0.2063(8) 0.066(2) Uani 1 1 d . . .
H65A H 0.3645 0.7341 0.2169 0.099 Uiso 1 1 calc R A .
H65B H 0.3776 0.7653 0.1214 0.099 Uiso 1 1 calc R . .
H65C H 0.3323 0.7719 0.2291 0.099 Uiso 1 1 calc R . .
C66 C 0.4461(6) 0.8347(3) 0.0885(13) 0.066(4) Uani 0.651(15) 1 d P A 1
H66A H 0.4810 0.8501 0.0824 0.080 Uiso 0.651(15) 1 calc PR A 1
H66B H 0.4559 0.8112 0.0519 0.080 Uiso 0.651(15) 1 calc PR A 1
C67 C 0.3968(7) 0.8518(4) 0.0161(13) 0.081(4) Uani 0.651(15) 1 d P A 1
H67A H 0.4088 0.8545 -0.0686 0.122 Uiso 0.651(15) 1 calc PR A 1
H67B H 0.3877 0.8754 0.0502 0.122 Uiso 0.651(15) 1 calc PR A 1
H67C H 0.3624 0.8364 0.0203 0.122 Uiso 0.651(15) 1 calc PR A 1
C66A C 0.4122(11) 0.8524(5) 0.1314(19) 0.057(6) Uani 0.349(15) 1 d P A 2
H66C H 0.3698 0.8557 0.1224 0.068 Uiso 0.349(15) 1 calc PR A 2
H66D H 0.4297 0.8765 0.1402 0.068 Uiso 0.349(15) 1 calc PR A 2
C67A C 0.4347(14) 0.8361(8) 0.018(3) 0.081(4) Uani 0.349(15) 1 d P A 2
H67D H 0.4250 0.8516 -0.0507 0.122 Uiso 0.349(15) 1 calc PR A 2
H67E H 0.4170 0.8124 0.0065 0.122 Uiso 0.349(15) 1 calc PR A 2
H67F H 0.4770 0.8335 0.0237 0.122 Uiso 0.349(15) 1 calc PR A 2
C68 C 0.3571(4) 0.8506(2) 0.3345(15) 0.126(6) Uani 1 1 d . A .
H68A H 0.3709 0.8723 0.3773 0.151 Uiso 1 1 calc R . .
H68B H 0.3359 0.8591 0.2621 0.151 Uiso 1 1 calc R . .
C69 C 0.3162(7) 0.8352(3) 0.4089(15) 0.160(7) Uani 1 1 d . . .
H69A H 0.2831 0.8515 0.4179 0.240 Uiso 1 1 calc R A .
H69B H 0.3334 0.8305 0.4885 0.240 Uiso 1 1 calc R . .
H69C H 0.3029 0.8126 0.3732 0.240 Uiso 1 1 calc R . .
C70 C 0.9076(3) 0.93261(16) 0.4401(7) 0.0548(17) Uani 1 1 d . . .
H70A H 0.9196 0.9160 0.5054 0.066 Uiso 1 1 calc R . .
H70B H 0.8918 0.9181 0.3726 0.066 Uiso 1 1 calc R . .
C71 C 0.9606(3) 0.95402(18) 0.3957(9) 0.068(2) Uani 1 1 d . . .
H71A H 0.9899 0.9371 0.3670 0.082 Uiso 0.50 1 d PR . .
H71B H 0.9492 0.9699 0.3289 0.082 Uiso 0.50 1 d PR . .
H71C H 0.9762 0.9684 0.4625 0.082 Uiso 0.50 1 d PR . .
H71D H 0.9536 0.9799 0.4053 0.082 Uiso 0.50 1 d PR . .
H71E H 0.9944 0.9470 0.4434 0.082 Uiso 0.50 1 d PR . .
H71F H 0.9673 0.9485 0.3098 0.082 Uiso 0.50 1 d PR . .
C72 C 0.8217(4) 1.0025(2) 0.3860(9) 0.075(2) Uani 1 1 d . . .
H72A H 0.7862 1.0143 0.4172 0.090 Uiso 1 1 calc R . .
H72B H 0.8525 1.0210 0.3811 0.090 Uiso 1 1 calc R . .
C73 C 0.8099(6) 0.9891(3) 0.2630(10) 0.112(4) Uani 1 1 d . . .
H73A H 0.7984 1.0091 0.2105 0.134 Uiso 0.50 1 d PR . .
H73B H 0.8457 0.9786 0.2327 0.134 Uiso 0.50 1 d PR . .
H73C H 0.7796 0.9707 0.2628 0.134 Uiso 0.50 1 d PR . .
H73D H 0.8174 0.9631 0.2602 0.134 Uiso 0.50 1 d PR . .
H73E H 0.7701 0.9937 0.2380 0.134 Uiso 0.50 1 d PR . .
H73F H 0.8362 1.0016 0.2078 0.134 Uiso 0.50 1 d PR . .
C74 C 0.8802(3) 0.99185(19) 0.6473(9) 0.077(3) Uani 1 1 d . . .
H74A H 0.8652 0.9801 0.7214 0.093 Uiso 1 1 calc R . .
H74B H 0.9228 0.9880 0.6461 0.093 Uiso 1 1 calc R . .
C75 C 0.8697(4) 1.0315(2) 0.6598(11) 0.096(3) Uani 1 1 d . . .
H75A H 0.8879 1.0401 0.7345 0.144 Uiso 1 1 calc R . .
H75B H 0.8279 1.0361 0.6627 0.144 Uiso 1 1 calc R . .
H75C H 0.8867 1.0440 0.5902 0.144 Uiso 1 1 calc R . .
K101 K 0.58969(6) 0.63307(3) 0.90684(14) 0.0467(3) Uani 1 1 d . . .
O101 O 0.5923(2) 0.69134(12) 0.7473(5) 0.0593(12) Uani 1 1 d . . .
O102 O 0.5345(2) 0.69832(11) 0.9739(4) 0.0571(12) Uani 1 1 d . . .
O103 O 0.5763(2) 0.57676(13) 0.7407(5) 0.0674(14) Uani 1 1 d . . .
O104 O 0.49622(19) 0.58476(11) 0.9317(5) 0.0564(12) Uani 1 1 d . . .
O105 O 0.71216(19) 0.63084(13) 0.9303(5) 0.0613(13) Uani 1 1 d . . .
O106 O 0.63818(19) 0.62434(11) 1.1358(5) 0.0561(12) Uani 1 1 d . . .
N101 N 0.6665(3) 0.62856(19) 0.6818(6) 0.0695(17) Uani 1 1 d . . .
N102 N 0.5130(2) 0.63702(14) 1.1295(6) 0.0537(14) Uani 1 1 d . . .
C101 C 0.6486(4) 0.6578(2) 0.6033(8) 0.079(3) Uani 1 1 d . . .
H10A H 0.6111 0.6514 0.5648 0.095 Uiso 1 1 calc R . .
H10B H 0.6777 0.6606 0.5380 0.095 Uiso 1 1 calc R . .
C102 C 0.6418(3) 0.6929(3) 0.6673(9) 0.080(3) Uani 1 1 d . . .
H10C H 0.6773 0.6983 0.7145 0.096 Uiso 1 1 calc R . .
H10D H 0.6362 0.7124 0.6072 0.096 Uiso 1 1 calc R . .
C103 C 0.5841(4) 0.72466(19) 0.8081(8) 0.072(2) Uani 1 1 d . . .
H10E H 0.5833 0.7445 0.7485 0.087 Uiso 1 1 calc R . .
H10F H 0.6166 0.7290 0.8650 0.087 Uiso 1 1 calc R . .
C104 C 0.5284(4) 0.72338(17) 0.8756(8) 0.067(2) Uani 1 1 d . . .
H10G H 0.5189 0.7475 0.9075 0.080 Uiso 1 1 calc R . .
H10H H 0.4967 0.7157 0.8210 0.080 Uiso 1 1 calc R . .
C105 C 0.4816(3) 0.69536(18) 1.0425(7) 0.063(2) Uani 1 1 d . . .
H10I H 0.4514 0.6830 0.9940 0.076 Uiso 1 1 calc R . .
H10J H 0.4671 0.7195 1.0643 0.076 Uiso 1 1 calc R . .
C106 C 0.4946(3) 0.67444(19) 1.1538(7) 0.0646(19) Uani 1 1 d . . .
H10K H 0.5257 0.6868 1.1994 0.078 Uiso 1 1 calc R . .
H10L H 0.4595 0.6740 1.2057 0.078 Uiso 1 1 calc R . .
C107 C 0.6585(4) 0.5939(3) 0.6217(10) 0.094(3) Uani 1 1 d . . .
H10M H 0.6822 0.5756 0.6639 0.112 Uiso 1 1 calc R . .
H10N H 0.6728 0.5957 0.5374 0.112 Uiso 1 1 calc R . .
C108 C 0.5961(4) 0.5816(3) 0.6194(9) 0.089(3) Uani 1 1 d . . .
H10O H 0.5718 0.5997 0.5779 0.107 Uiso 1 1 calc R . .
H10P H 0.5930 0.5587 0.5744 0.107 Uiso 1 1 calc R . .
C109 C 0.5212(3) 0.5583(2) 0.7450(9) 0.074(2) Uani 1 1 d . . .
H10Q H 0.5239 0.5354 0.7002 0.089 Uiso 1 1 calc R . .
H10R H 0.4908 0.5732 0.7061 0.089 Uiso 1 1 calc R . .
C110 C 0.5056(3) 0.55143(18) 0.8714(9) 0.069(2) Uani 1 1 d . . .
H10S H 0.4699 0.5367 0.8750 0.083 Uiso 1 1 calc R . .
H10T H 0.5373 0.5381 0.9120 0.083 Uiso 1 1 calc R . .
C111 C 0.4734(3) 0.57915(18) 1.0503(8) 0.068(2) Uani 1 1 d . . .
H10U H 0.5020 0.5659 1.1002 0.082 Uiso 1 1 calc R . .
H10V H 0.4375 0.5646 1.0455 0.082 Uiso 1 1 calc R . .
C112 C 0.4604(3) 0.6148(2) 1.1075(8) 0.068(2) Uani 1 1 d . . .
H10W H 0.4335 0.6282 1.0543 0.081 Uiso 1 1 calc R . .
H10X H 0.4403 0.6107 1.1856 0.081 Uiso 1 1 calc R . .
C113 C 0.7284(3) 0.6335(3) 0.7172(10) 0.088(3) Uani 1 1 d . . .
H11G H 0.7364 0.6594 0.7280 0.105 Uiso 1 1 calc R . .
H11H H 0.7537 0.6245 0.6514 0.105 Uiso 1 1 calc R . .
C114 C 0.7424(3) 0.6139(2) 0.8324(9) 0.081(3) Uani 1 1 d . . .
H11I H 0.7303 0.5885 0.8258 0.098 Uiso 1 1 calc R . .
H11J H 0.7848 0.6146 0.8475 0.098 Uiso 1 1 calc R . .
C115 C 0.7298(3) 0.6155(2) 1.0426(8) 0.073(2) Uani 1 1 d . . .
H11K H 0.7722 0.6185 1.0535 0.088 Uiso 1 1 calc R . .
H11L H 0.7209 0.5895 1.0431 0.088 Uiso 1 1 calc R . .
C116 C 0.6982(3) 0.6336(2) 1.1424(8) 0.069(2) Uani 1 1 d . . .
H11M H 0.7143 0.6260 1.2215 0.083 Uiso 1 1 calc R . .
H11N H 0.7028 0.6599 1.1352 0.083 Uiso 1 1 calc R . .
C117 C 0.6072(3) 0.6363(2) 1.2391(8) 0.067(2) Uani 1 1 d . . .
H11O H 0.6073 0.6628 1.2421 0.080 Uiso 1 1 calc R . .
H11P H 0.6261 0.6272 1.3136 0.080 Uiso 1 1 calc R . .
C118 C 0.5458(3) 0.62267(19) 1.2321(7) 0.0661(19) Uani 1 1 d . . .
H11Q H 0.5466 0.5962 1.2261 0.079 Uiso 1 1 calc R . .
H11R H 0.5254 0.6290 1.3081 0.079 Uiso 1 1 calc R . .

loop_
_atom_site_aniso_label
_atom_site_aniso_U_11
_atom_site_aniso_U_22
_atom_site_aniso_U_33
_atom_site_aniso_U_23
_atom_site_aniso_U_13
_atom_site_aniso_U_12
Zn1 0.0306(3) 0.0301(3) 0.0398(4) 0.0093(3) -0.0048(3) -0.0018(3)
Al1 0.0436(10) 0.0392(8) 0.0714(13) 0.0138(9) -0.0282(10) -0.0081(7)
Al2 0.0367(10) 0.0372(8) 0.0733(14) 0.0111(9) 0.0074(9) -0.0063(7)
N1 0.031(2) 0.0283(19) 0.038(2) 0.0059(18) -0.003(2) 0.0004(17)
N2 0.032(2) 0.0244(19) 0.033(2) 0.0065(17) -0.0049(19) -0.0039(16)
N3 0.023(2) 0.0323(19) 0.042(3) 0.0065(18) 0.0002(18) -0.0053(16)
N4 0.034(2) 0.031(2) 0.041(3) 0.0057(19) 0.002(2) -0.0050(17)
C1 0.030(3) 0.032(2) 0.035(3) 0.005(2) 0.001(2) 0.002(2)
C2 0.033(3) 0.030(2) 0.031(3) 0.003(2) 0.000(2) -0.0031(19)
C3 0.023(3) 0.032(2) 0.039(3) 0.002(2) 0.002(2) -0.0041(19)
C4 0.024(3) 0.027(2) 0.046(3) 0.010(2) -0.010(2) -0.0019(19)
C5 0.049(4) 0.034(3) 0.044(3) 0.008(3) -0.011(3) -0.002(2)
C6 0.057(4) 0.036(3) 0.054(4) 0.016(3) -0.013(3) 0.000(3)
C7 0.042(4) 0.039(3) 0.076(5) 0.013(3) -0.014(3) 0.005(3)
C8 0.042(3) 0.039(3) 0.076(5) 0.010(3) -0.005(3) 0.008(2)
C9 0.036(3) 0.033(2) 0.050(3) 0.000(3) 0.000(3) 0.004(2)
C10 0.080(5) 0.039(3) 0.046(4) 0.013(3) 0.006(4) 0.004(3)
C11 0.120(8) 0.067(5) 0.044(4) 0.010(4) 0.002(5) -0.003(5)
C12 0.055(4) 0.077(5) 0.072(5) 0.021(4) 0.018(4) 0.010(3)
C13 0.039(3) 0.044(3) 0.056(4) 0.001(3) 0.011(3) 0.001(2)
C14 0.057(4) 0.076(4) 0.075(5) -0.010(5) 0.027(5) 0.000(3)
C15 0.051(4) 0.075(4) 0.060(5) 0.010(4) 0.004(4) -0.003(3)
C16 0.033(3) 0.026(2) 0.038(3) 0.005(2) -0.010(2) -0.0033(19)
C17 0.023(3) 0.035(2) 0.046(3) 0.001(2) -0.008(2) 0.000(2)
C18 0.054(4) 0.035(3) 0.058(4) -0.004(3) -0.012(3) 0.004(3)
C19 0.046(4) 0.031(3) 0.061(4) 0.009(3) -0.015(3) -0.010(2)
C20 0.044(3) 0.040(3) 0.046(4) 0.011(3) -0.013(3) -0.011(2)
C21 0.042(3) 0.034(2) 0.041(3) 0.011(2) -0.009(3) -0.008(2)
C22 0.043(3) 0.040(3) 0.051(4) -0.010(3) 0.002(3) 0.005(2)
C23 0.057(4) 0.080(5) 0.053(4) 0.018(4) 0.005(4) 0.013(4)
C24 0.064(5) 0.056(4) 0.063(5) -0.011(3) 0.005(4) 0.010(3)
C25 0.047(3) 0.042(3) 0.044(3) 0.011(3) 0.008(3) -0.003(2)
C26 0.044(4) 0.078(5) 0.072(5) 0.010(4) 0.019(4) -0.009(3)
C27 0.070(5) 0.050(3) 0.060(4) -0.008(3) 0.021(4) -0.012(3)
C28 0.033(3) 0.035(2) 0.036(3) 0.008(2) -0.005(2) -0.004(2)
C29 0.028(2) 0.033(2) 0.041(3) 0.011(3) -0.007(3) -0.0078(18)
C30 0.028(3) 0.038(3) 0.049(4) 0.013(2) -0.001(2) -0.007(2)
C31 0.035(3) 0.028(2) 0.048(3) 0.008(2) -0.006(3) -0.006(2)
C32 0.033(3) 0.036(3) 0.048(4) 0.007(3) 0.005(3) -0.002(2)
C33 0.052(4) 0.041(3) 0.055(4) 0.008(3) 0.006(3) 0.005(3)
C34 0.045(4) 0.043(3) 0.075(5) 0.005(3) 0.005(3) 0.006(3)
C35 0.036(3) 0.043(3) 0.072(5) 0.012(3) -0.018(3) 0.005(2)
C36 0.043(3) 0.035(2) 0.055(4) 0.008(3) -0.013(3) -0.001(2)
C37 0.043(3) 0.046(3) 0.041(3) 0.008(3) -0.003(3) 0.001(2)
C38 0.033(3) 0.078(4) 0.064(5) 0.004(4) -0.010(3) -0.004(3)
C39 0.065(5) 0.079(5) 0.057(5) 0.024(4) -0.001(4) 0.000(4)
C40 0.048(4) 0.045(3) 0.061(4) 0.003(3) -0.021(3) 0.001(3)
C41 0.073(5) 0.059(4) 0.071(5) 0.019(4) -0.016(4) -0.018(4)
C42 0.099(6) 0.065(4) 0.074(6) 0.013(4) -0.024(5) -0.034(4)
C43 0.032(3) 0.035(3) 0.046(3) 0.000(2) 0.002(3) -0.009(2)
C44 0.037(3) 0.033(2) 0.053(4) 0.004(3) 0.011(3) -0.004(2)
C45 0.048(3) 0.033(2) 0.077(5) 0.004(3) 0.014(4) -0.005(2)
C46 0.063(5) 0.042(3) 0.090(6) -0.024(4) 0.033(4) -0.021(3)
C47 0.063(5) 0.061(4) 0.050(4) -0.012(3) 0.018(4) -0.021(3)
C48 0.051(4) 0.059(4) 0.048(4) -0.006(3) 0.010(3) -0.021(3)
C49 0.051(4) 0.037(3) 0.048(4) 0.004(3) -0.001(3) 0.005(2)
C50 0.049(4) 0.049(3) 0.069(5) -0.002(3) -0.007(3) 0.004(3)
C51 0.082(6) 0.064(4) 0.063(5) 0.022(4) -0.012(4) 0.000(4)
C52 0.073(5) 0.086(5) 0.037(4) 0.001(4) -0.009(4) -0.005(4)
C53 0.106(7) 0.102(6) 0.063(5) 0.029(5) 0.004(5) -0.014(5)
C54 0.102(8) 0.150(9) 0.062(6) -0.010(6) -0.027(6) -0.019(7)
C55 0.038(3) 0.033(2) 0.039(3) 0.009(2) -0.009(2) -0.005(2)
C56 0.046(4) 0.036(3) 0.053(4) 0.011(3) -0.005(3) -0.007(2)
C57 0.046(4) 0.040(3) 0.063(4) 0.012(3) -0.010(3) 0.003(2)
C58 0.050(4) 0.056(4) 0.061(5) 0.026(3) -0.013(3) -0.007(3)
C59 0.053(4) 0.060(4) 0.046(4) 0.015(3) 0.001(3) -0.007(3)
C60 0.039(3) 0.046(3) 0.045(4) 0.009(3) -0.006(3) -0.005(2)
C61 0.064(4) 0.044(3) 0.056(4) 0.002(3) -0.003(3) 0.005(3)
C62 0.082(6) 0.078(5) 0.086(6) 0.034(5) -0.020(5) 0.012(4)
C63 0.074(5) 0.055(4) 0.052(4) 0.005(3) 0.002(4) 0.004(3)
C64 0.057(4) 0.038(3) 0.073(5) -0.003(3) -0.028(4) -0.002(3)
C65 0.064(5) 0.047(3) 0.087(6) -0.001(4) -0.035(4) -0.011(3)
C66 0.082(9) 0.063(6) 0.054(9) 0.001(6) -0.012(7) 0.011(6)
C67 0.081(9) 0.110(10) 0.052(6) 0.007(7) -0.010(7) 0.018(7)
C66A 0.083(16) 0.044(10) 0.044(11) -0.002(9) -0.030(11) 0.016(10)
C67A 0.081(9) 0.110(10) 0.052(6) 0.007(7) -0.010(7) 0.018(7)
C68 0.039(4) 0.071(5) 0.266(18) -0.037(8) -0.021(7) 0.006(4)
C69 0.194(15) 0.099(8) 0.187(16) 0.030(9) 0.127(13) 0.038(9)
C70 0.044(4) 0.045(3) 0.076(5) 0.004(3) 0.007(3) -0.009(3)
C71 0.051(4) 0.056(4) 0.098(6) -0.009(4) 0.023(4) -0.010(3)
C72 0.069(5) 0.067(4) 0.091(7) 0.026(5) 0.021(5) 0.000(4)
C73 0.162(11) 0.081(6) 0.092(8) -0.014(6) -0.009(8) 0.032(6)
C74 0.057(5) 0.060(4) 0.114(8) -0.023(5) 0.007(5) -0.005(3)
C75 0.076(6) 0.065(5) 0.147(10) -0.017(6) 0.012(6) -0.014(4)
K101 0.0374(7) 0.0463(6) 0.0564(8) 0.0007(6) -0.0030(6) 0.0022(5)
O101 0.054(3) 0.060(3) 0.063(3) 0.015(2) -0.007(2) -0.007(2)
O102 0.063(3) 0.048(2) 0.060(3) 0.003(2) -0.013(2) 0.011(2)
O103 0.053(3) 0.076(3) 0.073(4) -0.023(3) -0.006(3) 0.006(2)
O104 0.051(3) 0.045(2) 0.073(3) -0.008(2) -0.005(3) -0.0035(18)
O105 0.035(2) 0.072(3) 0.077(4) 0.020(3) -0.003(2) 0.009(2)
O106 0.043(2) 0.054(2) 0.071(3) 0.004(2) -0.008(2) 0.0025(19)
N101 0.042(3) 0.101(5) 0.066(4) 0.006(4) 0.004(3) 0.007(3)
N102 0.047(3) 0.054(3) 0.060(4) -0.001(3) 0.005(3) 0.000(2)
C101 0.054(5) 0.118(7) 0.067(6) 0.020(5) 0.012(4) 0.001(4)
C102 0.048(4) 0.106(6) 0.086(6) 0.045(5) -0.017(4) -0.016(4)
C103 0.089(6) 0.052(4) 0.076(6) 0.015(4) -0.021(5) -0.013(4)
C104 0.088(6) 0.047(3) 0.065(5) 0.002(3) -0.021(4) 0.015(3)
C105 0.050(4) 0.063(4) 0.076(6) -0.009(4) -0.009(4) 0.017(3)
C106 0.066(5) 0.063(4) 0.065(5) -0.017(4) 0.007(4) 0.008(3)
C107 0.073(6) 0.118(7) 0.090(7) -0.024(6) 0.017(5) 0.012(5)
C108 0.083(6) 0.103(6) 0.083(7) -0.028(5) 0.001(5) 0.006(5)
C109 0.051(4) 0.070(4) 0.102(7) -0.033(5) -0.016(5) 0.005(3)
C110 0.049(4) 0.054(4) 0.105(7) -0.021(4) -0.010(4) -0.003(3)
C111 0.046(4) 0.066(4) 0.092(7) 0.000(4) 0.008(4) -0.010(3)
C112 0.044(4) 0.079(4) 0.081(6) -0.003(4) 0.013(4) -0.010(3)
C113 0.026(4) 0.141(8) 0.096(7) 0.029(6) 0.012(4) 0.017(4)
C114 0.039(4) 0.107(6) 0.097(7) 0.015(6) 0.015(4) 0.018(4)
C115 0.049(4) 0.079(5) 0.091(7) 0.026(5) -0.009(4) 0.009(4)
C116 0.054(4) 0.080(5) 0.074(6) 0.014(4) -0.021(4) -0.002(4)
C117 0.063(5) 0.073(5) 0.063(5) -0.002(4) -0.005(4) 0.005(4)
C118 0.077(5) 0.067(4) 0.054(4) 0.004(4) 0.008(4) 0.001(4)

loop_
_atom_type_symbol
_atom_type_description
_atom_type_scat_dispersion_real
_atom_type_scat_dispersion_imag
_atom_type_scat_source
C C 0.0181 0.0091 'International Tables Vol C Tables 4.2.6.8 and 6.1.1.4'
H H 0.0000 0.0000 'International Tables Vol C Tables 4.2.6.8 and 6.1.1.4'
Al Al 0.2130 0.2455 'International Tables Vol C Tables 4.2.6.8 and 6.1.1.4'
K K 0.3868 1.0657 'International Tables Vol C Tables 4.2.6.8 and 6.1.1.4'
Zn Zn -1.5491 0.6778 'International Tables Vol C Tables 4.2.6.8 and 6.1.1.4'
N N 0.0311 0.0180 'International Tables Vol C Tables 4.2.6.8 and 6.1.1.4'
O O 0.0492 0.0322 'International Tables Vol C Tables 4.2.6.8 and 6.1.1.4'

loop_
_geom_angle_atom_site_label_1
_geom_angle_atom_site_label_2
_geom_angle_atom_site_label_3
_geom_angle
C55 Zn1 C3 136.0(2)
C55 Zn1 C29 118.2(2)
C3 Zn1 C29 104.9(2)
C66A Al1 C68 85.4(9)
C66A Al1 C64 122.8(6)
C68 Al1 C64 111.1(4)
C66A Al1 C1 111.5(7)
C68 Al1 C1 110.6(4)
C64 Al1 C1 112.1(2)
C66A Al1 C66 31.8(7)
C68 Al1 C66 116.6(6)
C64 Al1 C66 102.5(4)
C1 Al1 C66 103.5(4)
C72 Al2 C70 114.3(4)
C72 Al2 C74 106.7(4)
C70 Al2 C74 107.0(3)
C72 Al2 C28 107.1(3)
C70 Al2 C28 110.6(2)
C74 Al2 C28 111.2(3)
C1 N1 C2 110.8(4)
C1 N1 C4 128.0(4)
C2 N1 C4 120.7(4)
C1 N2 C3 115.1(4)
C1 N2 C16 121.4(4)
C3 N2 C16 123.4(4)
C28 N3 C29 114.8(4)
C28 N3 C31 123.6(4)
C29 N3 C31 121.6(4)
C28 N4 C30 110.8(4)
C28 N4 C43 126.7(4)
C30 N4 C43 122.4(4)
N2 C1 N1 102.1(4)
N2 C1 Al1 130.0(3)
N1 C1 Al1 127.7(4)
C3 C2 N1 110.9(4)
C3 C2 H2 124.6
N1 C2 H2 124.6
C2 C3 N2 101.2(4)
C2 C3 Zn1 119.8(4)
N2 C3 Zn1 138.6(3)
C9 C4 C5 124.2(5)
C9 C4 N1 117.7(5)
C5 C4 N1 117.5(5)
C4 C5 C6 116.3(6)
C4 C5 C10 123.5(5)
C6 C5 C10 120.1(6)
C7 C6 C5 121.1(6)
C7 C6 H6 119.4
C5 C6 H6 119.4
C6 C7 C8 120.9(5)
C6 C7 H7 119.6
C8 C7 H7 119.6
C7 C8 C9 121.2(6)
C7 C8 H8 119.4
C9 C8 H8 119.4
C8 C9 C4 116.3(6)
C8 C9 C13 121.2(6)
C4 C9 C13 122.4(5)
C5 C10 C12 110.1(6)
C5 C10 C11 112.6(7)
C12 C10 C11 110.3(7)
C5 C10 H10 107.9
C12 C10 H10 107.9
C11 C10 H10 107.9
C10 C11 H11A 109.6
C10 C11 H11B 109.0
H11A C11 H11B 108.7
C10 C11 H11C 110.1
H11A C11 H11C 109.6
H11B C11 H11C 109.8
C10 C11 H11D 109.6
H11A C11 H11D 140.8
H11B C11 H11D 57.0
H11C C11 H11D 55.9
C10 C11 H11E 110.3
H11A C11 H11E 56.7
H11B C11 H11E 140.7
H11C C11 H11E 55.9
H11D C11 H11E 108.7
C10 C11 H11F 108.8
H11A C11 H11F 55.8
H11B C11 H11F 56.0
H11C C11 H11F 141.2
H11D C11 H11F 109.9
H11E C11 H11F 109.5
C10 C12 H12A 108.7
C10 C12 H12B 110.7
H12A C12 H12B 109.7
C10 C12 H12C 108.3
H12A C12 H12C 109.9
H12B C12 H12C 109.5
C10 C12 H12D 109.8
H12A C12 H12D 141.5
H12B C12 H12D 56.2
H12C C12 H12D 56.3
C10 C12 H12E 107.8
H12A C12 H12E 56.6
H12B C12 H12E 141.5
H12C C12 H12E 56.3
H12D C12 H12E 109.6
C10 C12 H12F 110.1
H12A C12 H12F 56.5
H12B C12 H12F 56.2
H12C C12 H12F 141.5
H12D C12 H12F 109.4
H12E C12 H12F 110.0
C9 C13 C15 111.6(5)
C9 C13 C14 112.3(6)
C15 C13 C14 109.5(6)
C9 C13 H13 107.7
C15 C13 H13 107.7
C14 C13 H13 107.7
C13 C14 H14A 110.2
C13 C14 H14B 108.8
H14A C14 H14B 109.6
C13 C14 H14C 108.7
H14A C14 H14C 109.7
H14B C14 H14C 109.8
C13 C14 H14D 108.2
H14A C14 H14D 141.5
H14B C14 H14D 56.2
H14C C14 H14D 56.6
C13 C14 H14E 109.7
H14A C14 H14E 56.3
H14B C14 H14E 141.5
H14C C14 H14E 56.4
H14D C14 H14E 110.0
C13 C14 H14F 109.8
H14A C14 H14F 56.3
H14B C14 H14F 56.2
H14C C14 H14F 141.5
H14D C14 H14F 109.5
H14E C14 H14F 109.6
C13 C15 H15A 109.8
C13 C15 H15B 108.7
H15A C15 H15B 109.3
C13 C15 H15C 109.9
H15A C15 H15C 109.6
H15B C15 H15C 109.6
C13 C15 H15D 109.0
H15A C15 H15D 141.1
H15B C15 H15D 56.8
H15C C15 H15D 55.9
C13 C15 H15E 110.4
H15A C15 H15E 56.4
H15B C15 H15E 141.0
H15C C15 H15E 56.2
H15D C15 H15E 109.0
C13 C15 H15F 108.9
H15A C15 H15F 55.8
H15B C15 H15F 56.5
H15C C15 H15F 141.2
H15D C15 H15F 110.3
H15E C15 H15F 109.2
C21 C16 C17 122.7(5)
C21 C16 N2 118.4(5)
C17 C16 N2 118.9(5)
C18 C17 C16 117.3(5)
C18 C17 C22 121.1(5)
C16 C17 C22 121.5(4)
C19 C18 C17 121.2(6)
C19 C18 H18 119.4
C17 C18 H18 119.4
C18 C19 C20 120.5(5)
C18 C19 H19 119.7
C20 C19 H19 119.7
C19 C20 C21 121.1(6)
C19 C20 H20 119.5
C21 C20 H20 119.5
C16 C21 C20 117.0(5)
C16 C21 C25 121.8(4)
C20 C21 C25 121.2(5)
C17 C22 C23 111.3(5)
C17 C22 C24 114.3(5)
C23 C22 C24 107.9(6)
C17 C22 H22 107.7
C23 C22 H22 107.7
C24 C22 H22 107.7
C22 C23 H23A 109.1
C22 C23 H23B 107.6
H23A C23 H23B 109.1
C22 C23 H23C 111.7
H23A C23 H23C 108.9
H23B C23 H23C 110.3
C22 C23 H23D 110.0
H23A C23 H23D 140.8
H23B C23 H23D 56.6
H23C C23 H23D 56.8
C22 C23 H23E 111.2
H23A C23 H23E 56.2
H23B C23 H23E 141.2
H23C C23 H23E 55.7
H23D C23 H23E 109.5
C22 C23 H23F 107.2
H23A C23 H23F 56.4
H23B C23 H23F 55.7
H23C C23 H23F 141.1
H23D C23 H23F 109.2
H23E C23 H23F 109.6
C22 C24 H24A 110.6
C22 C24 H24B 106.7
H24A C24 H24B 110.2
C22 C24 H24C 111.0
H24A C24 H24C 109.2
H24B C24 H24C 109.1
C22 C24 H24D 108.2
H24A C24 H24D 141.2
H24B C24 H24D 55.9
H24C C24 H24D 56.2
C22 C24 H24E 112.1
H24A C24 H24E 56.0
H24B C24 H24E 141.2
H24C C24 H24E 56.2
H24D C24 H24E 109.5
C22 C24 H24F 108.0
H24A C24 H24F 56.6
H24B C24 H24F 56.6
H24C C24 H24F 141.0
H24D C24 H24F 109.5
H24E C24 H24F 109.6
C21 C25 C27 111.3(5)
C21 C25 C26 113.5(5)
C27 C25 C26 109.8(6)
C21 C25 H25 107.3
C27 C25 H25 107.3
C26 C25 H25 107.3
C25 C26 H26A 108.2
C25 C26 H26B 109.6
H26A C26 H26B 110.1
C25 C26 H26C 110.3
H26A C26 H26C 109.4
H26B C26 H26C 109.3
C25 C26 H26D 110.4
H26A C26 H26D 141.4
H26B C26 H26D 56.1
H26C C26 H26D 56.1
C25 C26 H26E 109.1
H26A C26 H26E 56.1
H26B C26 H26E 141.3
H26C C26 H26E 56.3
H26D C26 H26E 109.4
C25 C26 H26F 108.5
H26A C26 H26F 56.5
H26B C26 H26F 56.7
H26C C26 H26F 141.3
H26D C26 H26F 109.8
H26E C26 H26F 109.6
C25 C27 H27A 109.9
C25 C27 H27B 109.5
H27A C27 H27B 109.3
C25 C27 H27C 109.0
H27A C27 H27C 108.9
H27B C27 H27C 110.2
C25 C27 H27D 109.1
H27A C27 H27D 140.9
H27B C27 H27D 56.3
H27C C27 H27D 56.9
C25 C27 H27E 109.3
H27A C27 H27E 56.0
H27B C27 H27E 141.3
H27C C27 H27E 56.0
H27D C27 H27E 109.8
C25 C27 H27F 110.0
H27A C27 H27F 56.5
H27B C27 H27F 55.9
H27C C27 H27F 141.0
H27D C27 H27F 109.1
H27E C27 H27F 109.5
N4 C28 N3 102.6(4)
N4 C28 Al2 126.4(3)
N3 C28 Al2 130.7(4)
C30 C29 N3 102.0(4)
C30 C29 Zn1 128.3(4)
N3 C29 Zn1 129.6(4)
C29 C30 N4 109.8(5)
C29 C30 H30 125.1
N4 C30 H30 125.1
C32 C31 C36 123.0(5)
C32 C31 N3 119.2(5)
C36 C31 N3 117.7(5)
C31 C32 C33 117.2(6)
C31 C32 C37 123.1(5)
C33 C32 C37 119.8(6)
C34 C33 C32 121.7(7)
C34 C33 H33 119.1
C32 C33 H33 119.1
C33 C34 C35 119.8(6)
C33 C34 H34 120.1
C35 C34 H34 120.1
C34 C35 C36 121.9(6)
C34 C35 H35 119.1
C36 C35 H35 119.1
C35 C36 C31 116.3(6)
C35 C36 C40 121.8(6)
C31 C36 C40 121.9(5)
C32 C37 C38 109.4(5)
C32 C37 C39 113.0(5)
C38 C37 C39 109.9(6)
C32 C37 H37 108.1
C38 C37 H37 108.1
C39 C37 H37 108.1
C37 C38 H38A 110.4
C37 C38 H38B 108.9
H38A C38 H38B 109.2
C37 C38 H38C 108.9
H38A C38 H38C 110.3
H38B C38 H38C 109.1
C37 C38 H38D 108.4
H38A C38 H38D 141.2
H38B C38 H38D 56.2
H38C C38 H38D 55.9
C37 C38 H38E 110.0
H38A C38 H38E 56.7
H38B C38 H38E 141.0
H38C C38 H38E 56.7
H38D C38 H38E 109.5
C37 C38 H38F 109.8
H38A C38 H38F 55.9
H38B C38 H38F 56.2
H38C C38 H38F 141.2
H38D C38 H38F 109.5
H38E C38 H38F 109.6
C37 C39 H39A 109.2
C37 C39 H39B 110.1
H39A C39 H39B 108.9
C37 C39 H39C 109.2
H39A C39 H39C 109.1
H39B C39 H39C 110.3
C37 C39 H39D 110.0
H39A C39 H39D 140.8
H39B C39 H39D 56.8
H39C C39 H39D 56.6
C37 C39 H39E 108.8
H39A C39 H39E 56.4
H39B C39 H39E 141.1
H39C C39 H39E 55.7
H39D C39 H39E 109.2
C37 C39 H39F 109.7
H39A C39 H39F 56.2
H39B C39 H39F 55.8
H39C C39 H39F 141.2
H39D C39 H39F 109.5
H39E C39 H39F 109.6
C36 C40 C41 112.9(6)
C36 C40 C42 111.4(6)
C41 C40 C42 107.3(6)
C36 C40 H40 108.4
C41 C40 H40 108.4
C42 C40 H40 108.4
C40 C41 H41A 108.3
C40 C41 H41B 109.6
H41A C41 H41B 109.8
C40 C41 H41C 110.9
H41A C41 H41C 109.5
H41B C41 H41C 108.7
C40 C41 H41D 110.7
H41A C41 H41D 141.0
H41B C41 H41D 55.7
H41C C41 H41D 56.1
C40 C41 H41E 109.6
H41A C41 H41E 55.7
H41B C41 H41E 140.8
H41C C41 H41E 56.9
H41D C41 H41E 109.9
C40 C41 H41F 108.5
H41A C41 H41F 56.1
H41B C41 H41F 56.8
H41C C41 H41F 140.6
H41D C41 H41F 109.4
H41E C41 H41F 108.7
C40 C42 H42A 109.8
C40 C42 H42B 109.6
H42A C42 H42B 109.5
C40 C42 H42C 108.9
H42A C42 H42C 109.5
H42B C42 H42C 109.5
C40 C42 H42D 109.0
H42A C42 H42D 141.2
H42B C42 H42D 56.7
H42C C42 H42D 55.9
C40 C42 H42E 109.4
H42A C42 H42E 56.2
H42B C42 H42E 141.0
H42C C42 H42E 56.2
H42D C42 H42E 109.1
C40 C42 H42F 109.9
H42A C42 H42F 55.9
H42B C42 H42F 56.7
H42C C42 H42F 141.2
H42D C42 H42F 110.2
H42E C42 H42F 109.2
C44 C43 C48 123.2(5)
C44 C43 N4 118.4(5)
C48 C43 N4 118.2(5)
C43 C44 C45 116.7(6)
C43 C44 C49 122.5(5)
C45 C44 C49 120.5(6)
C46 C45 C44 121.6(7)
C46 C45 H45 119.2
C44 C45 H45 119.2
C45 C46 C47 121.1(6)
C45 C46 H46 119.4
C47 C46 H46 119.4
C46 C47 C48 120.4(7)
C46 C47 H47 119.8
C48 C47 H47 119.8
C43 C48 C47 116.9(7)
C43 C48 C52 121.8(6)
C47 C48 C52 121.0(7)
C44 C49 C50 110.3(6)
C44 C49 C51 113.4(5)
C50 C49 C51 109.0(6)
C44 C49 H49 108.0
C50 C49 H49 108.0
C51 C49 H49 108.0
C49 C50 H50A 108.3
C49 C50 H50B 109.2
H50A C50 H50B 109.5
C49 C50 H50C 110.1
H50A C50 H50C 109.9
H50B C50 H50C 109.7
C49 C50 H50D 110.2
H50A C50 H50D 141.5
H50B C50 H50D 56.3
H50C C50 H50D 56.4
C49 C50 H50E 109.2
H50A C50 H50E 56.4
H50B C50 H50E 141.5
H50C C50 H50E 56.5
H50D C50 H50E 109.9
C49 C50 H50F 108.3
H50A C50 H50F 56.2
H50B C50 H50F 56.2
H50C C50 H50F 141.6
H50D C50 H50F 109.6
H50E C50 H50F 109.7
C49 C51 H51A 109.4
C49 C51 H51B 110.0
H51A C51 H51B 109.9
C49 C51 H51C 109.4
H51A C51 H51C 109.2
H51B C51 H51C 109.0
C49 C51 H51D 109.6
H51A C51 H51D 141.0
H51B C51 H51D 55.5
H51C C51 H51D 56.5
C49 C51 H51E 109.1
H51A C51 H51E 55.6
H51B C51 H51E 140.9
H51C C51 H51E 56.7
H51D C51 H51E 110.1
C49 C51 H51F 110.0
H51A C51 H51F 56.4
H51B C51 H51F 56.6
H51C C51 H51F 140.6
H51D C51 H51F 109.0
H51E C51 H51F 108.9
C48 C52 C53 109.4(7)
C48 C52 C54 113.8(7)
C53 C52 C54 109.3(7)
C48 C52 H52 108.1
C53 C52 H52 108.1
C54 C52 H52 108.1
C52 C53 H53A 108.1
C52 C53 H53B 108.6
H53A C53 H53B 109.3
C52 C53 H53C 111.4
H53A C53 H53C 109.2
H53B C53 H53C 110.2
C52 C53 H53D 110.8
H53A C53 H53D 141.1
H53B C53 H53D 56.6
H53C C53 H53D 56.7
C52 C53 H53E 110.1
H53A C53 H53E 56.2
H53B C53 H53E 141.3
H53C C53 H53E 56.0
H53D C53 H53E 109.6
C52 C53 H53F 107.3
H53A C53 H53F 56.3
H53B C53 H53F 56.0
H53C C53 H53F 141.3
H53D C53 H53F 109.5
H53E C53 H53F 109.5
C52 C54 H54A 110.7
C52 C54 H54B 109.3
H54A C54 H54B 110.2
C52 C54 H54C 108.3
H54A C54 H54C 109.3
H54B C54 H54C 109.0
C52 C54 H54D 108.0
H54A C54 H54D 141.3
H54B C54 H54D 56.0
H54C C54 H54D 56.0
C52 C54 H54E 109.6
H54A C54 H54E 55.9
H54B C54 H54E 141.1
H54C C54 H54E 56.4
H54D C54 H54E 109.5
C52 C54 H54F 110.8
H54A C54 H54F 56.4
H54B C54 H54F 56.9
H54C C54 H54F 141.0
H54D C54 H54F 109.8
H54E C54 H54F 109.2
C60 C55 C56 116.9(5)
C60 C55 Zn1 121.0(4)
C56 C55 Zn1 121.7(5)
C57 C56 C55 120.7(6)
C57 C56 C61 118.6(6)
C55 C56 C61 120.7(5)
C58 C57 C56 121.5(6)
C58 C57 H57 119.3
C56 C57 H57 119.3
C57 C58 C59 118.2(6)
C57 C58 C62 120.0(7)
C59 C58 C62 121.7(7)
C58 C59 C60 120.8(7)
C58 C59 H59 119.6
C60 C59 H59 119.6
C55 C60 C59 121.8(6)
C55 C60 C63 120.4(5)
C59 C60 C63 117.8(6)
C56 C61 H61A 109.0
C56 C61 H61B 109.2
H61A C61 H61B 109.0
C56 C61 H61C 110.5
H61A C61 H61C 109.9
H61B C61 H61C 109.3
C56 C61 H61D 110.1
H61A C61 H61D 140.9
H61B C61 H61D 56.8
H61C C61 H61D 55.6
C56 C61 H61E 110.2
H61A C61 H61E 56.6
H61B C61 H61E 140.6
H61C C61 H61E 56.3
H61D C61 H61E 108.8
C56 C61 H61F 108.4
H61A C61 H61F 55.6
H61B C61 H61F 56.5
H61C C61 H61F 141.0
H61D C61 H61F 110.2
H61E C61 H61F 109.1
C58 C62 H62A 108.3
C58 C62 H62B 109.7
H62A C62 H62B 109.7
C58 C62 H62C 110.6
H62A C62 H62C 109.3
H62B C62 H62C 109.2
C58 C62 H62D 110.7
H62A C62 H62D 141.0
H62B C62 H62D 55.7
H62C C62 H62D 56.6
C58 C62 H62E 109.3
H62A C62 H62E 55.7
H62B C62 H62E 141.0
H62C C62 H62E 56.7
H62D C62 H62E 110.2
C58 C62 H62F 108.7
H62A C62 H62F 56.3
H62B C62 H62F 56.3
H62C C62 H62F 140.7
H62D C62 H62F 109.0
H62E C62 H62F 109.0
C60 C63 H63A 109.0
C60 C63 H63B 108.0
H63A C63 H63B 110.2
C60 C63 H63C 111.5
H63A C63 H63C 109.2
H63B C63 H63C 109.0
C60 C63 H63D 109.9
H63A C63 H63D 141.2
H63B C63 H63D 56.0
H63C C63 H63D 56.1
C60 C63 H63E 111.0
H63A C63 H63E 55.8
H63B C63 H63E 141.0
H63C C63 H63E 56.4
H63D C63 H63E 109.5
C60 C63 H63F 107.6
H63A C63 H63F 56.4
H63B C63 H63F 56.9
H63C C63 H63F 140.9
H63D C63 H63F 109.8
H63E C63 H63F 109.1
C65 C64 Al1 111.3(4)
C65 C64 H64A 109.4
Al1 C64 H64A 109.4
C65 C64 H64B 109.4
Al1 C64 H64B 109.4
H64A C64 H64B 108.0
C64 C65 H65A 109.5
C64 C65 H65B 109.5
H65A C65 H65B 109.5
C64 C65 H65C 109.5
H65A C65 H65C 109.5
H65B C65 H65C 109.5
C67 C66 Al1 113.4(10)
C67 C66 H66A 108.9
Al1 C66 H66A 108.9
C67 C66 H66B 108.9
Al1 C66 H66B 108.9
H66A C66 H66B 107.7
C66 C67 H67A 109.5
C66 C67 H67B 109.5
H67A C67 H67B 109.5
C66 C67 H67C 109.5
H67A C67 H67C 109.5
H67B C67 H67C 109.5
C67A C66A Al1 116.6(17)
C67A C66A H66C 108.1
Al1 C66A H66C 108.1
C67A C66A H66D 108.1
Al1 C66A H66D 108.1
H66C C66A H66D 107.3
C66A C67A H67D 109.5
C66A C67A H67E 109.5
H67D C67A H67E 109.5
C66A C67A H67F 109.5
H67D C67A H67F 109.5
H67E C67A H67F 109.5
C69 C68 Al1 125.0(8)
C69 C68 H68A 106.1
Al1 C68 H68A 106.1
C69 C68 H68B 106.1
Al1 C68 H68B 106.1
H68A C68 H68B 106.3
C68 C69 H69A 109.5
C68 C69 H69B 109.5
H69A C69 H69B 109.5
C68 C69 H69C 109.5
H69A C69 H69C 109.5
H69B C69 H69C 109.5
C71 C70 Al2 110.6(4)
C71 C70 H70A 109.5
Al2 C70 H70A 109.5
C71 C70 H70B 109.5
Al2 C70 H70B 109.5
H70A C70 H70B 108.1
C70 C71 H71A 108.4
C70 C71 H71B 109.9
H71A C71 H71B 109.3
C70 C71 H71C 109.7
H71A C71 H71C 110.1
H71B C71 H71C 109.3
C70 C71 H71D 110.3
H71A C71 H71D 141.3
H71B C71 H71D 56.2
H71C C71 H71D 56.0
C70 C71 H71E 108.8
H71A C71 H71E 56.7
H71B C71 H71E 141.2
H71C C71 H71E 56.4
H71D C71 H71E 109.4
C70 C71 H71F 108.9
H71A C71 H71F 56.2
H71B C71 H71F 56.2
H71C C71 H71F 141.4
H71D C71 H71F 109.5
H71E C71 H71F 109.9
C73 C72 Al2 114.5(6)
C73 C72 H72A 108.6
Al2 C72 H72A 108.6
C73 C72 H72B 108.6
Al2 C72 H72B 108.6
H72A C72 H72B 107.6
C72 C73 H73A 109.5
C72 C73 H73B 107.3
H73A C73 H73B 109.3
C72 C73 H73C 111.9
H73A C73 H73C 110.0
H73B C73 H73C 108.7
C72 C73 H73D 109.4
H73A C73 H73D 141.1
H73B C73 H73D 56.1
H73C C73 H73D 55.6
C72 C73 H73E 112.1
H73A C73 H73E 56.2
H73B C73 H73E 140.6
H73C C73 H73E 56.8
H73D C73 H73E 109.4
C72 C73 H73F 107.3
H73A C73 H73F 55.6
H73B C73 H73F 56.7
H73C C73 H73F 140.8
H73D C73 H73F 109.8
H73E C73 H73F 108.8
C75 C74 Al2 118.9(7)
C75 C74 H74A 107.6
Al2 C74 H74A 107.6
C75 C74 H74B 107.6
Al2 C74 H74B 107.6
H74A C74 H74B 107.0
C74 C75 H75A 109.5
C74 C75 H75B 109.5
H75A C75 H75B 109.5
C74 C75 H75C 109.5
H75A C75 H75C 109.5
H75B C75 H75C 109.5
O106 K101 O101 130.84(14)
O106 K101 O103 123.41(15)
O101 K101 O103 99.92(17)
O106 K101 O104 98.23(15)
O101 K101 O104 125.04(15)
O103 K101 O104 60.08(16)
O106 K101 O105 60.92(15)
O101 K101 O105 93.36(14)
O103 K101 O105 98.49(16)
O104 K101 O105 137.05(14)
O106 K101 O102 92.47(14)
O101 K101 O102 60.58(15)
O103 K101 O102 139.60(15)
O104 K101 O102 100.39(14)
O105 K101 O102 116.51(15)
O106 K101 N102 60.19(15)
O101 K101 N102 119.04(15)
O103 K101 N102 120.16(16)
O104 K101 N102 60.49(15)
O105 K101 N102 120.49(17)
O102 K101 N102 59.11(15)
O106 K101 N101 120.02(16)
O101 K101 N101 61.19(17)
O103 K101 N101 59.38(18)
O104 K101 N101 119.05(18)
O105 K101 N101 59.77(17)
O102 K101 N101 121.18(17)
N102 K101 N101 179.54(19)
C103 O101 C102 110.9(6)
C103 O101 K101 112.2(4)
C102 O101 K101 115.8(4)
C105 O102 C104 111.4(5)
C105 O102 K101 116.7(4)
C104 O102 K101 113.8(4)
C108 O103 C109 111.9(7)
C108 O103 K101 119.0(5)
C109 O103 K101 115.6(4)
C111 O104 C110 110.9(6)
C111 O104 K101 117.6(4)
C110 O104 K101 113.3(4)
C115 O105 C114 109.9(6)
C115 O105 K101 112.0(4)
C114 O105 K101 115.3(5)
C117 O106 C116 111.7(6)
C117 O106 K101 119.5(4)
C116 O106 K101 114.0(4)
C101 N101 C107 110.9(8)
C101 N101 C113 109.6(7)
C107 N101 C113 110.4(7)
C101 N101 K101 106.3(4)
C107 N101 K101 110.1(5)
C113 N101 K101 109.5(5)
C118 N102 C106 110.6(6)
C118 N102 C112 110.1(6)
C106 N102 C112 108.8(5)
C118 N102 K101 108.0(4)
C106 N102 K101 111.0(4)
C112 N102 K101 108.3(4)
N101 C101 C102 113.9(8)
N101 C101 H10A 108.8
C102 C101 H10A 108.8
N101 C101 H10B 108.8
C102 C101 H10B 108.8
H10A C101 H10B 107.7
O101 C102 C101 109.6(6)
O101 C102 H10C 109.7
C101 C102 H10C 109.7
O101 C102 H10D 109.7
C101 C102 H10D 109.7
H10C C102 H10D 108.2
O101 C103 C104 108.9(6)
O101 C103 H10E 109.9
C104 C103 H10E 109.9
O101 C103 H10F 109.9
C104 C103 H10F 109.9
H10E C103 H10F 108.3
O102 C104 C103 108.4(6)
O102 C104 H10G 110.0
C103 C104 H10G 110.0
O102 C104 H10H 110.0
C103 C104 H10H 110.0
H10G C104 H10H 108.4
O102 C105 C106 107.8(5)
O102 C105 H10I 110.2
C106 C105 H10I 110.2
O102 C105 H10J 110.2
C106 C105 H10J 110.2
H10I C105 H10J 108.5
N102 C106 C105 113.7(6)
N102 C106 H10K 108.8
C105 C106 H10K 108.8
N102 C106 H10L 108.8
C105 C106 H10L 108.8
H10K C106 H10L 107.7
N101 C107 C108 113.3(7)
N101 C107 H10M 108.9
C108 C107 H10M 108.9
N101 C107 H10N 108.9
C108 C107 H10N 108.9
H10M C107 H10N 107.7
O103 C108 C107 109.2(8)
O103 C108 H10O 109.8
C107 C108 H10O 109.8
O103 C108 H10P 109.8
C107 C108 H10P 109.8
H10O C108 H10P 108.3
O103 C109 C110 109.3(7)
O103 C109 H10Q 109.8
C110 C109 H10Q 109.8
O103 C109 H10R 109.8
C110 C109 H10R 109.8
H10Q C109 H10R 108.3
O104 C110 C109 109.2(6)
O104 C110 H10S 109.8
C109 C110 H10S 109.8
O104 C110 H10T 109.8
C109 C110 H10T 109.8
H10S C110 H10T 108.3
O104 C111 C112 109.3(6)
O104 C111 H10U 109.8
C112 C111 H10U 109.8
O104 C111 H10V 109.8
C112 C111 H10V 109.8
H10U C111 H10V 108.3
N102 C112 C111 113.6(6)
N102 C112 H10W 108.9
C111 C112 H10W 108.9
N102 C112 H10X 108.9
C111 C112 H10X 108.9
H10W C112 H10X 107.7
N101 C113 C114 111.6(7)
N101 C113 H11G 109.3
C114 C113 H11G 109.3
N101 C113 H11H 109.3
C114 C113 H11H 109.3
H11G C113 H11H 108.0
O105 C114 C113 108.7(6)
O105 C114 H11I 109.9
C113 C114 H11I 109.9
O105 C114 H11J 109.9
C113 C114 H11J 109.9
H11I C114 H11J 108.3
O105 C115 C116 108.9(6)
O105 C115 H11K 109.9
C116 C115 H11K 109.9
O105 C115 H11L 109.9
C116 C115 H11L 109.9
H11K C115 H11L 108.3
O106 C116 C115 109.0(7)
O106 C116 H11M 109.9
C115 C116 H11M 109.9
O106 C116 H11N 109.9
C115 C116 H11N 109.9
H11M C116 H11N 108.3
O106 C117 C118 109.0(6)
O106 C117 H11O 109.9
C118 C117 H11O 109.9
O106 C117 H11P 109.9
C118 C117 H11P 109.9
H11O C117 H11P 108.3
N102 C118 C117 113.7(6)
N102 C118 H11Q 108.8
C117 C118 H11Q 108.8
N102 C118 H11R 108.8
C117 C118 H11R 108.8
H11Q C118 H11R 107.7

loop_
_geom_bond_atom_site_label_1
_geom_bond_atom_site_label_2
_geom_bond_distance
Zn1 C55 1.995(5)
Zn1 C3 2.026(5)
Zn1 C29 2.050(4)
Al1 C66A 1.876(19)
Al1 C68 1.922(10)
Al1 C64 1.994(6)
Al1 C1 2.098(6)
Al1 C66 2.135(15)
Al2 C72 1.965(8)
Al2 C70 1.996(7)
Al2 C74 2.035(9)
Al2 C28 2.110(5)
N1 C1 1.373(6)
N1 C2 1.382(7)
N1 C4 1.466(6)
N2 C1 1.368(7)
N2 C3 1.422(6)
N2 C16 1.459(6)
N3 C28 1.367(6)
N3 C29 1.418(6)
N3 C31 1.448(7)
N4 C28 1.361(7)
N4 C30 1.402(6)
N4 C43 1.449(6)
C2 C3 1.359(7)
C2 H2 0.9500
C4 C9 1.398(8)
C4 C5 1.399(8)
C5 C6 1.402(7)
C5 C10 1.513(9)
C6 C7 1.368(10)
C6 H6 0.9500
C7 C8 1.384(10)
C7 H7 0.9500
C8 C9 1.394(7)
C8 H8 0.9500
C9 C13 1.499(9)
C10 C12 1.527(10)
C10 C11 1.534(10)
C10 H10 1.0000
C11 H11A 0.9774
C11 H11B 0.9720
C11 H11C 0.9842
C11 H11D 0.9734
C11 H11E 0.9762
C11 H11F 0.9840
C12 H12A 0.9778
C12 H12B 0.9843
C12 H12C 0.9821
C12 H12D 0.9837
C12 H12E 0.9790
C12 H12F 0.9816
C13 C15 1.529(10)
C13 C14 1.547(9)
C13 H13 1.0000
C14 H14A 0.9830
C14 H14B 0.9842
C14 H14C 0.9786
C14 H14D 0.9805
C14 H14E 0.9812
C14 H14F 0.9837
C15 H15A 0.9825
C15 H15B 0.9710
C15 H15C 0.9840
C15 H15D 0.9776
C15 H15E 0.9793
C15 H15F 0.9806
C16 C21 1.398(8)
C16 C17 1.405(8)
C17 C18 1.388(7)
C17 C22 1.513(9)
C18 C19 1.376(10)
C18 H18 0.9500
C19 C20 1.376(9)
C19 H19 0.9500
C20 C21 1.401(7)
C20 H20 0.9500
C21 C25 1.504(8)
C22 C23 1.529(9)
C22 C24 1.540(8)
C22 H22 1.0000
C23 H23A 0.9776
C23 H23B 0.9802
C23 H23C 0.9784
C23 H23D 0.9697
C23 H23E 0.9839
C23 H23F 0.9821
C24 H24A 0.9786
C24 H24B 0.9790
C24 H24C 0.9812
C24 H24D 0.9837
C24 H24E 0.9831
C24 H24F 0.9719
C25 C27 1.526(10)
C25 C26 1.543(8)
C25 H25 1.0000
C26 H26A 0.9806
C26 H26B 0.9784
C26 H26C 0.9833
C26 H26D 0.9845
C26 H26E 0.9830
C26 H26F 0.9748
C27 H27A 0.9796
C27 H27B 0.9823
C27 H27C 0.9750
C27 H27D 0.9717
C27 H27E 0.9842
C27 H27F 0.9809
C29 C30 1.359(7)
C30 H30 0.9500
C31 C32 1.397(9)
C31 C36 1.413(8)
C32 C33 1.405(8)
C32 C37 1.508(8)
C33 C34 1.373(10)
C33 H33 0.9500
C34 C35 1.385(11)
C34 H34 0.9500
C35 C36 1.407(8)
C35 H35 0.9500
C36 C40 1.526(10)
C37 C38 1.528(8)
C37 C39 1.535(9)
C37 H37 1.0000
C38 H38A 0.9780
C38 H38B 0.9811
C38 H38C 0.9790
C38 H38D 0.9837
C38 H38E 0.9714
C38 H38F 0.9831
C39 H39A 0.9773
C39 H39B 0.9779
C39 H39C 0.9806
C39 H39D 0.9699
C39 H39E 0.9821
C39 H39F 0.9839
C40 C41 1.532(10)
C40 C42 1.542(9)
C40 H40 1.0000
C41 H41A 0.9831
C41 H41B 0.9771
C41 H41C 0.9715
C41 H41D 0.9834
C41 H41E 0.9753
C41 H41F 0.9733
C42 H42A 0.9830
C42 H42B 0.9712
C42 H42C 0.9836
C42 H42D 0.9788
C42 H42E 0.9805
C42 H42F 0.9785
C43 C44 1.399(8)
C43 C48 1.402(9)
C44 C45 1.401(8)
C44 C49 1.501(9)
C45 C46 1.361(12)
C45 H45 0.9500
C46 C47 1.379(11)
C46 H46 0.9500
C47 C48 1.411(9)
C47 H47 0.9500
C48 C52 1.499(10)
C49 C50 1.519(9)
C49 C51 1.534(9)
C49 H49 1.0000
C50 H50A 0.9819
C50 H50B 0.9836
C50 H50C 0.9803
C50 H50D 0.9817
C50 H50E 0.9797
C50 H50F 0.9839
C51 H51A 0.9818
C51 H51B 0.9808
C51 H51C 0.9700
C51 H51D 0.9811
C51 H51E 0.9788
C51 H51F 0.9722
C52 C53 1.541(11)
C52 C54 1.560(11)
C52 H52 1.0000
C53 H53A 0.9810
C53 H53B 0.9800
C53 H53C 0.9782
C53 H53D 0.9720
C53 H53E 0.9839
C53 H53F 0.9831
C54 H54A 0.9816
C54 H54B 0.9758
C54 H54C 0.9799
C54 H54D 0.9842
C54 H54E 0.9816
C54 H54F 0.9712
C55 C60 1.394(9)
C55 C56 1.407(8)
C56 C57 1.406(8)
C56 C61 1.498(9)
C57 C58 1.382(10)
C57 H57 0.9500
C58 C59 1.382(10)
C58 C62 1.526(9)
C59 C60 1.404(9)
C59 H59 0.9500
C60 C63 1.534(9)
C61 H61A 0.9806
C61 H61B 0.9696
C61 H61C 0.9829
C61 H61D 0.9787
C61 H61E 0.9732
C61 H61F 0.9813
C62 H62A 0.9821
C62 H62B 0.9828
C62 H62C 0.9693
C62 H62D 0.9797
C62 H62E 0.9786
C62 H62F 0.9759
C63 H63A 0.9819
C63 H63B 0.9751
C63 H63C 0.9792
C63 H63D 0.9831
C63 H63E 0.9819
C63 H63F 0.9709
C64 C65 1.522(9)
C64 H64A 0.9900
C64 H64B 0.9900
C65 H65A 0.9800
C65 H65B 0.9800
C65 H65C 0.9800
C66 C67 1.53(2)
C66 H66A 0.9900
C66 H66B 0.9900
C67 H67A 0.9800
C67 H67B 0.9800
C67 H67C 0.9800
C66A C67A 1.48(4)
C66A H66C 0.9900
C66A H66D 0.9900
C67A H67D 0.9800
C67A H67E 0.9800
C67A H67F 0.9800
C68 C69 1.376(16)
C68 H68A 0.9900
C68 H68B 0.9900
C69 H69A 0.9800
C69 H69B 0.9800
C69 H69C 0.9800
C70 C71 1.539(9)
C70 H70A 0.9900
C70 H70B 0.9900
C71 H71A 0.9772
C71 H71B 0.9825
C71 H71C 0.9816
C71 H71D 0.9839
C71 H71E 0.9744
C71 H71F 0.9829
C72 C73 1.473(14)
C72 H72A 0.9900
C72 H72B 0.9900
C73 H73A 0.9827
C73 H73B 0.9731
C73 H73C 0.9768
C73 H73D 0.9839
C73 H73E 0.9710
C73 H73F 0.9779
C74 C75 1.503(10)
C74 H74A 0.9900
C74 H74B 0.9900
C75 H75A 0.9800
C75 H75B 0.9800
C75 H75C 0.9800
K101 O106 2.782(5)
K101 O101 2.798(5)
K101 O103 2.805(5)
K101 O104 2.820(4)
K101 O105 2.833(5)
K101 O102 2.843(4)
K101 N102 3.031(6)
K101 N101 3.053(7)
O101 C103 1.425(9)
O101 C102 1.442(10)
O102 C105 1.439(9)
O102 C104 1.439(8)
O103 C108 1.426(11)
O103 C109 1.444(9)
O104 C111 1.426(10)
O104 C110 1.426(8)
O105 C115 1.424(9)
O105 C114 1.432(10)
O106 C117 1.417(9)
O106 C116 1.426(9)
N101 C101 1.453(10)
N101 C107 1.465(11)
N101 C113 1.489(10)
N102 C118 1.463(10)
N102 C106 1.482(8)
N102 C112 1.487(8)
C101 C102 1.497(13)
C101 H10A 0.9900
C101 H10B 0.9900
C102 H10C 0.9900
C102 H10D 0.9900
C103 C104 1.484(12)
C103 H10E 0.9900
C103 H10F 0.9900
C104 H10G 0.9900
C104 H10H 0.9900
C105 C106 1.486(11)
C105 H10I 0.9900
C105 H10J 0.9900
C106 H10K 0.9900
C106 H10L 0.9900
C107 C108 1.507(12)
C107 H10M 0.9900
C107 H10N 0.9900
C108 H10O 0.9900
C108 H10P 0.9900
C109 C110 1.464(13)
C109 H10Q 0.9900
C109 H10R 0.9900
C110 H10S 0.9900
C110 H10T 0.9900
C111 C112 1.502(10)
C111 H10U 0.9900
C111 H10V 0.9900
C112 H10W 0.9900
C112 H10X 0.9900
C113 C114 1.502(13)
C113 H11G 0.9900
C113 H11H 0.9900
C114 H11I 0.9900
C114 H11J 0.9900
C115 C116 1.484(12)
C115 H11K 0.9900
C115 H11L 0.9900
C116 H11M 0.9900
C116 H11N 0.9900
C117 C118 1.504(11)
C117 H11O 0.9900
C117 H11P 0.9900
C118 H11Q 0.9900
C118 H11R 0.9900
